data_7214011
loop_
_publ_author_name
'Sun, Ya-guang'
'Li, Jian'
'Li, Ke-long'
'Xu, Zhen-he'
'Ding, Fu'
'Ren, Bao-yi'
'Wang, Shu-ju'
'You, Li-xin'
'Xiong, Gang'
'Smet, Philippe F.'

_publ_section_title
;
 A family of 3D lanthanide--organic frameworks constructed from
 parallelogram secondary building units: synthesis, structures and
 properties
;
_journal_issue 9
_journal_name_full CrystEngComm
_journal_page_first 1777
_journal_paper_doi 10.1039/c3ce42197j
_journal_volume 16
_journal_year 2014
_chemical_formula_sum 'C18 H18 N O19 Tb2'
_chemical_formula_weight 870.17
_chemical_name_systematic
; 
 ? 
;
_space_group_IT_number 14
_symmetry_cell_setting monoclinic
_symmetry_space_group_name_Hall '-P 2ybc'
_symmetry_space_group_name_H-M 'P 1 21/c 1'
_atom_sites_solution_hydrogens geom
_atom_sites_solution_primary direct
_atom_sites_solution_secondary difmap
_audit_creation_method SHELXL-97
_cell_angle_alpha 90.00
_cell_angle_beta 120.79(2)
_cell_angle_gamma 90.00
_cell_formula_units_Z 4
_cell_length_a 6.6660(13)
_cell_length_b 30.662(6)
_cell_length_c 12.798(4)
_cell_measurement_reflns_used 5168
_cell_measurement_temperature 293(2)
_cell_measurement_theta_max 27.51
_cell_measurement_theta_min 3.13
_cell_volume 2247.1(10)
_computing_cell_refinement 'Bruker XSCANS'
_computing_data_collection 'Bruker XSCANS'
_computing_data_reduction 'Bruker SHELXTL'
_computing_molecular_graphics 'Bruker SHELXTL'
_computing_publication_material 'Bruker SHELXTL'
_computing_structure_refinement 'SHELXL-97 (Sheldrick, 1997)'
_computing_structure_solution 'SHELXS-97 (Sheldrick, 1990)'
_diffrn_ambient_temperature 293(2)
_diffrn_detector_area_resol_mean 0
_diffrn_measured_fraction_theta_full 0.997
_diffrn_measured_fraction_theta_max 0.997
_diffrn_measurement_device_type 'Bruker P4'
_diffrn_measurement_method '\w scans'
_diffrn_radiation_monochromator graphite
_diffrn_radiation_source 'fine-focus sealed tube'
_diffrn_radiation_type MoK\a
_diffrn_radiation_wavelength 0.71073
_diffrn_reflns_av_R_equivalents 0.1125
_diffrn_reflns_av_sigmaI/netI 0.0871
_diffrn_reflns_limit_h_max 8
_diffrn_reflns_limit_h_min -8
_diffrn_reflns_limit_k_max 39
_diffrn_reflns_limit_k_min -39
_diffrn_reflns_limit_l_max 16
_diffrn_reflns_limit_l_min -16
_diffrn_reflns_number 22910
_diffrn_reflns_theta_full 27.51
_diffrn_reflns_theta_max 27.51
_diffrn_reflns_theta_min 3.13
_diffrn_standards_decay_% 0
_diffrn_standards_interval_count 0
_diffrn_standards_interval_time 0
_diffrn_standards_number 0
_exptl_absorpt_coefficient_mu 6.347
_exptl_absorpt_correction_T_max 0.340
_exptl_absorpt_correction_T_min 0.189
_exptl_absorpt_correction_type multi-scan
_exptl_absorpt_process_details SADABS
_exptl_crystal_colour colourless
_exptl_crystal_density_diffrn 2.572
_exptl_crystal_density_method 'not measured'
_exptl_crystal_description rectangular
_exptl_crystal_F_000 1660
_exptl_crystal_size_max 0.30
_exptl_crystal_size_mid 0.23
_exptl_crystal_size_min 0.17
_refine_diff_density_max 1.344
_refine_diff_density_min -2.026
_refine_diff_density_rms 0.268
_refine_ls_extinction_method none
_refine_ls_goodness_of_fit_ref 1.105
_refine_ls_hydrogen_treatment none
_refine_ls_matrix_type full
_refine_ls_number_parameters 387
_refine_ls_number_reflns 5168
_refine_ls_number_restraints 240
_refine_ls_restrained_S_all 1.083
_refine_ls_R_factor_all 0.0825
_refine_ls_R_factor_gt 0.0565
_refine_ls_shift/su_max 0.011
_refine_ls_shift/su_mean 0.000
_refine_ls_structure_factor_coef Fsqd
_refine_ls_weighting_details 'calc w=1/[\s^2^(Fo^2^)+(0.0325P)^2^+15.8261P] where P=(Fo^2^+2Fc^2^)/3'
_refine_ls_weighting_scheme calc
_refine_ls_wR_factor_gt 0.1149
_refine_ls_wR_factor_ref 0.1277
_reflns_number_gt 3978
_reflns_number_total 5168
_reflns_threshold_expression >2sigma(I)
_cod_data_source_file c3ce42197j.txt
_cod_data_source_block 6
_cod_depositor_comments
;
The following automatic conversions were performed:

'_symmetry_cell_setting' value 'Monoclinic' changed to 'monoclinic'
according to
/usr/data/users/saulius/automatic-downloads/current/RSC/lib/dictionaries/cif_core.dic
dictionary named 'cif_core.dic' version 2.4.2 from
2011-04-26.

'_exptl_absorpt_correction_type' value 'MULTI-SCAN'
changed to 'multi-scan' according to
/usr/data/users/saulius/automatic-downloads/current/RSC/lib/dictionaries/cif_core.dic
dictionary named 'cif_core.dic' version 2.4.2 from 2011-04-26.

Automatic conversion script
Id: cif_fix_values 2281 2013-09-26 08:29:07Z andrius 
;
_cod_original_cell_volume 2247.1(9)
_cod_original_sg_symbol_H-M P21/c
_cod_database_code 7214011

loop_
_symmetry_equiv_pos_as_xyz
'x, y, z'
'-x, y+1/2, -z+1/2'
'-x, -y, -z'
'x, -y-1/2, z-1/2'

loop_
_atom_site_label
_atom_site_type_symbol
_atom_site_fract_x
_atom_site_fract_y
_atom_site_fract_z
_atom_site_U_iso_or_equiv
_atom_site_adp_type
_atom_site_occupancy
_atom_site_symmetry_multiplicity
_atom_site_calc_flag
_atom_site_refinement_flags
O12 O 0.6903(13) 0.7836(2) 0.1910(7) 0.0318(18) Uani 1 1 d U
O11 O 0.8383(12) 0.7237(2) 0.0960(6) 0.0244(16) Uani 1 1 d U
O14 O 0.2832(12) 1.0128(2) 0.1152(7) 0.0272(16) Uani 1 1 d U
Tb1 Tb -0.29174(8) 0.916157(15) -0.04322(4) 0.01778(13) Uani 1 1 d .
Tb2 Tb 0.08047(8) 0.754090(14) -0.19071(4) 0.01735(13) Uani 1 1 d .
O1 O -0.2158(12) 0.9597(2) 0.1339(6) 0.0261(16) Uani 1 1 d U
O2 O -0.0562(12) 0.8940(2) 0.1767(6) 0.0250(16) Uani 1 1 d U
O3 O 0.4488(13) 0.9004(2) 0.7575(7) 0.0324(18) Uani 1 1 d U
O4 O 0.3554(13) 0.8484(2) 0.6203(7) 0.0315(17) Uani 1 1 d U
O5 O -0.0669(14) 0.8925(3) -0.1404(7) 0.0339(18) Uani 1 1 d U
O6 O -0.2330(14) 0.8390(3) -0.0364(7) 0.0339(18) Uani 1 1 d U
O7 O -0.1694(12) 0.7816(2) -0.1246(6) 0.0252(16) Uani 1 1 d U
O8 O 0.0410(13) 0.8334(2) -0.2053(7) 0.0282(17) Uani 1 1 d U
O9 O 0.3433(13) 0.7867(2) 0.0166(7) 0.0303(17) Uani 1 1 d U
O10 O 0.4783(12) 0.7199(2) -0.0691(6) 0.0236(15) Uani 1 1 d U
O13 O 0.1051(12) 0.9481(2) 0.0570(6) 0.0255(16) Uani 1 1 d U
O15 O -0.6653(16) 0.9544(3) -0.1085(8) 0.039(2) Uani 1 1 d DU
O16 O -0.5378(15) 0.8790(3) 0.0212(8) 0.043(2) Uani 1 1 d DU
O17 O 0.0476(14) 0.7020(2) -0.0614(7) 0.0293(17) Uani 1 1 d DU
H17A H 0.1227 0.7060 0.0151 0.035 Uiso 1 1 d RD
O18 O 0.1371(15) 0.6928(3) -0.2952(8) 0.042(2) Uani 1 1 d U
H18A H 0.2644 0.6785 -0.2601 0.050 Uiso 1 1 d R
H18B H 0.0297 0.6857 -0.3664 0.050 Uiso 1 1 d R
O19 O 0.3360(13) 0.7792(3) -0.2538(7) 0.0298(17) Uani 1 1 d DU
N1 N 0.3988(18) 1.1330(3) 0.5957(9) 0.035(2) Uani 1 1 d U
C9 C 0.267(2) 1.1227(4) 0.4786(11) 0.035(3) Uani 1 1 d U
H9 H 0.2113 1.1445 0.4198 0.041 Uiso 1 1 calc R
C10 C 0.2116(19) 1.0794(3) 0.4443(10) 0.029(2) Uani 1 1 d U
H10 H 0.1185 1.0723 0.3624 0.034 Uiso 1 1 calc R
C11 C 0.2949(18) 1.0464(3) 0.5320(9) 0.024(2) Uani 1 1 d U
C12 C 0.4301(19) 1.0597(3) 0.6544(10) 0.028(2) Uani 1 1 d U
H12 H 0.4877 1.0389 0.7159 0.033 Uiso 1 1 calc R
C13 C 0.4781(19) 1.1030(4) 0.6844(10) 0.030(2) Uani 1 1 d U
H13 H 0.5650 1.1114 0.7655 0.036 Uiso 1 1 calc R
C3 C 0.2464(17) 0.9996(3) 0.4976(9) 0.018(2) Uani 1 1 d U
C4 C 0.3263(17) 0.9663(3) 0.5851(9) 0.021(2) Uani 1 1 d U
H4 H 0.4112 0.9737 0.6671 0.026 Uiso 1 1 calc R
C5 C 0.2825(17) 0.9227(3) 0.5529(9) 0.020(2) Uani 1 1 d U
C6 C 0.1558(16) 0.9117(3) 0.4295(9) 0.019(2) Uani 1 1 d U
H6 H 0.1311 0.8825 0.4063 0.023 Uiso 1 1 calc R
C1 C 0.0683(16) 0.9437(3) 0.3430(8) 0.0165(19) Uani 1 1 d U
C2 C 0.1108(18) 0.9874(3) 0.3753(9) 0.024(2) Uani 1 1 d U
H2 H 0.0486 1.0088 0.3153 0.029 Uiso 1 1 calc R
C7 C 0.3684(17) 0.8879(3) 0.6493(9) 0.020(2) Uani 1 1 d U
C8 C -0.0753(17) 0.9317(3) 0.2125(9) 0.020(2) Uani 1 1 d U
C14 C -0.0562(18) 0.8519(3) -0.1547(10) 0.025(2) Uani 1 1 d U
C15 C -0.1616(18) 0.8218(3) -0.1007(9) 0.022(2) Uani 1 1 d U
C16 C 0.5451(18) 0.7713(3) 0.0861(9) 0.023(2) Uani 1 1 d U
C17 C 0.6276(17) 0.7351(3) 0.0333(9) 0.020(2) Uani 1 1 d U
C18 C 0.1120(17) 0.9885(3) 0.0495(9) 0.022(2) Uani 1 1 d U
H15B H -0.774(12) 0.940(3) -0.107(8) 0.027 Uiso 1 1 d D
H15A H -0.607(15) 0.971(3) -0.046(5) 0.027 Uiso 1 1 d D
H16A H -0.557(14) 0.8510(6) 0.009(9) 0.027 Uiso 1 1 d D
H16B H -0.676(7) 0.887(2) 0.003(9) 0.027 Uiso 1 1 d D
H19B H 0.446(12) 0.765(2) -0.253(9) 0.027 Uiso 1 1 d D
H19A H 0.331(16) 0.8035(15) -0.287(8) 0.027 Uiso 1 1 d D
H17B H -0.095(3) 0.702(7) -0.082(3) 0.15(9) Uiso 1 1 d D
H1 H 0.436(18) 1.161(4) 0.614(10) 0.03(3) Uiso 1 1 d .

loop_
_atom_site_aniso_label
_atom_site_aniso_U_11
_atom_site_aniso_U_22
_atom_site_aniso_U_33
_atom_site_aniso_U_23
_atom_site_aniso_U_13
_atom_site_aniso_U_12
O12 0.032(2) 0.032(2) 0.031(2) -0.0009(10) 0.0154(12) 0.0010(10)
O11 0.0240(18) 0.0242(18) 0.0242(18) -0.0003(10) 0.0117(11) 0.0009(10)
O14 0.0273(18) 0.0263(19) 0.0267(18) 0.0006(10) 0.0128(12) -0.0015(10)
Tb1 0.0207(2) 0.0161(2) 0.0121(2) -0.00096(17) 0.00524(19) -0.00079(18)
Tb2 0.0145(2) 0.0172(2) 0.0142(2) -0.00060(18) 0.00292(18) 0.00111(18)
O1 0.0264(18) 0.0255(18) 0.0254(18) -0.0003(10) 0.0125(12) 0.0011(10)
O2 0.0256(18) 0.0247(18) 0.0242(18) -0.0003(10) 0.0124(11) 0.0007(10)
O3 0.033(2) 0.032(2) 0.031(2) -0.0005(10) 0.0156(12) 0.0002(10)
O4 0.0323(19) 0.030(2) 0.0307(19) -0.0002(10) 0.0153(12) -0.0003(10)
O5 0.034(2) 0.034(2) 0.034(2) -0.0008(10) 0.0177(12) 0.0003(10)
O6 0.035(2) 0.034(2) 0.033(2) -0.0006(10) 0.0175(13) 0.0008(10)
O7 0.0251(18) 0.0247(18) 0.0258(18) 0.0000(10) 0.0130(12) -0.0002(10)
O8 0.0284(19) 0.0281(19) 0.0283(19) -0.0002(10) 0.0148(12) 0.0003(10)
O9 0.0301(19) 0.0298(19) 0.0298(19) -0.0007(10) 0.0143(12) 0.0012(10)
O10 0.0237(17) 0.0230(18) 0.0232(17) -0.0001(9) 0.0113(11) -0.0004(9)
O13 0.0251(18) 0.0251(18) 0.0257(18) 0.0003(10) 0.0126(12) -0.0009(10)
O15 0.039(2) 0.039(2) 0.040(2) 0.0001(10) 0.0202(13) -0.0001(10)
O16 0.043(2) 0.043(2) 0.044(2) 0.0003(10) 0.0223(14) -0.0006(10)
O17 0.0297(19) 0.0295(19) 0.0286(19) 0.0002(10) 0.0148(12) -0.0001(10)
O18 0.041(2) 0.041(2) 0.041(2) -0.0013(10) 0.0202(13) 0.0007(10)
O19 0.0292(19) 0.0298(19) 0.0305(19) 0.0011(10) 0.0153(12) -0.0002(10)
N1 0.035(2) 0.035(2) 0.036(2) -0.0002(10) 0.0179(15) 0.0001(10)
C9 0.035(3) 0.034(3) 0.034(3) 0.0002(10) 0.0176(16) 0.0000(10)
C10 0.029(3) 0.028(3) 0.029(3) 0.0001(10) 0.0145(15) 0.0003(10)
C11 0.024(2) 0.024(2) 0.024(2) -0.0003(10) 0.0124(14) 0.0002(10)
C12 0.028(2) 0.028(3) 0.028(2) -0.0003(10) 0.0142(15) 0.0001(10)
C13 0.030(3) 0.030(3) 0.030(3) -0.0001(10) 0.0152(15) 0.0000(10)
C3 0.018(2) 0.018(2) 0.018(2) 0.0003(10) 0.0093(13) 0.0002(10)
C4 0.022(2) 0.021(2) 0.021(2) -0.0001(10) 0.0107(13) 0.0001(10)
C5 0.020(2) 0.020(2) 0.020(2) 0.0002(10) 0.0101(13) -0.0001(10)
C6 0.019(2) 0.019(2) 0.019(2) -0.0002(10) 0.0095(13) 0.0000(10)
C1 0.017(2) 0.016(2) 0.016(2) 0.0003(10) 0.0082(13) -0.0005(10)
C2 0.024(2) 0.024(2) 0.024(2) 0.0002(10) 0.0123(14) 0.0001(10)
C7 0.020(2) 0.020(2) 0.020(2) 0.0000(10) 0.0100(13) -0.0005(10)
C8 0.020(2) 0.020(2) 0.020(2) 0.0002(10) 0.0099(13) -0.0004(10)
C14 0.025(2) 0.025(2) 0.025(2) 0.0002(10) 0.0127(14) -0.0002(10)
C15 0.022(2) 0.022(2) 0.022(2) 0.0002(10) 0.0107(14) 0.0002(10)
C16 0.023(2) 0.023(2) 0.023(2) -0.0002(10) 0.0116(14) -0.0001(10)
C17 0.020(2) 0.020(2) 0.020(2) 0.0003(10) 0.0097(13) 0.0000(10)
C18 0.023(2) 0.022(2) 0.022(2) -0.0002(10) 0.0113(14) -0.0007(10)

loop_
_atom_type_symbol
_atom_type_description
_atom_type_scat_dispersion_real
_atom_type_scat_dispersion_imag
_atom_type_scat_source
C C 0.0033 0.0016 'International Tables Vol C Tables 4.2.6.8 and 6.1.1.4'
H H 0.0000 0.0000 'International Tables Vol C Tables 4.2.6.8 and 6.1.1.4'
N N 0.0061 0.0033 'International Tables Vol C Tables 4.2.6.8 and 6.1.1.4'
O O 0.0106 0.0060 'International Tables Vol C Tables 4.2.6.8 and 6.1.1.4'
Tb Tb -0.1723 4.1537 'International Tables Vol C Tables 4.2.6.8 and 6.1.1.4'

loop_
_geom_angle_atom_site_label_1
_geom_angle_atom_site_label_2
_geom_angle_atom_site_label_3
_geom_angle
_geom_angle_site_symmetry_1
_geom_angle_site_symmetry_3
C16 O12 Tb2 120.2(7) . 4_676
C17 O11 Tb2 121.1(6) . 4_676
C18 O14 Tb1 118.5(6) . 3_575
O3 Tb1 O14 85.2(3) 1_454 3_575
O3 Tb1 O6 81.2(3) 1_454 .
O14 Tb1 O6 152.2(3) 3_575 .
O3 Tb1 O1 146.0(3) 1_454 .
O14 Tb1 O1 79.9(2) 3_575 .
O6 Tb1 O1 123.5(2) . .
O3 Tb1 O16 91.3(3) 1_454 .
O14 Tb1 O16 135.0(3) 3_575 .
O6 Tb1 O16 69.8(3) . .
O1 Tb1 O16 78.4(3) . .
O3 Tb1 O13 131.3(3) 1_454 .
O14 Tb1 O13 66.9(2) 3_575 .
O6 Tb1 O13 105.1(3) . .
O1 Tb1 O13 69.2(2) . .
O16 Tb1 O13 136.8(3) . .
O3 Tb1 O15 70.6(3) 1_454 .
O14 Tb1 O15 69.9(3) 3_575 .
O6 Tb1 O15 126.7(3) . .
O1 Tb1 O15 75.6(3) . .
O16 Tb1 O15 66.7(3) . .
O13 Tb1 O15 127.6(3) . .
O3 Tb1 O5 71.7(3) 1_454 .
O14 Tb1 O5 86.2(3) 3_575 .
O6 Tb1 O5 66.5(3) . .
O1 Tb1 O5 136.6(3) . .
O16 Tb1 O5 134.9(3) . .
O13 Tb1 O5 67.5(2) . .
O15 Tb1 O5 136.5(3) . .
O3 Tb1 O2 151.0(2) 1_454 .
O14 Tb1 O2 123.8(2) 3_575 .
O6 Tb1 O2 72.3(2) . .
O1 Tb1 O2 52.9(2) . .
O16 Tb1 O2 69.0(3) . .
O13 Tb1 O2 68.7(2) . .
O15 Tb1 O2 116.7(3) . .
O5 Tb1 O2 106.8(2) . .
O3 Tb1 C8 164.4(3) 1_454 .
O14 Tb1 C8 101.1(3) 3_575 .
O6 Tb1 C8 98.4(3) . .
O1 Tb1 C8 26.7(2) . .
O16 Tb1 C8 74.1(3) . .
O13 Tb1 C8 64.0(3) . .
O15 Tb1 C8 98.0(3) . .
O5 Tb1 C8 122.6(3) . .
O2 Tb1 C8 26.4(2) . .
O19 Tb2 O7 140.1(2) . .
O19 Tb2 O17 142.6(3) . .
O7 Tb2 O17 70.2(3) . .
O19 Tb2 O8 73.5(3) . .
O7 Tb2 O8 66.8(2) . .
O17 Tb2 O8 132.4(3) . .
O19 Tb2 O18 73.9(3) . .
O7 Tb2 O18 143.2(3) . .
O17 Tb2 O18 87.6(3) . .
O8 Tb2 O18 139.8(3) . .
O19 Tb2 O11 73.0(3) . 4_475
O7 Tb2 O11 96.6(2) . 4_475
O17 Tb2 O11 135.7(3) . 4_475
O8 Tb2 O11 69.8(2) . 4_475
O18 Tb2 O11 78.6(3) . 4_475
O19 Tb2 O10 68.3(2) . .
O7 Tb2 O10 129.6(2) . .
O17 Tb2 O10 74.6(2) . .
O8 Tb2 O10 120.1(2) . .
O18 Tb2 O10 67.0(3) . .
O11 Tb2 O10 133.6(2) 4_475 .
O19 Tb2 O9 89.8(3) . .
O7 Tb2 O9 73.8(2) . .
O17 Tb2 O9 78.3(3) . .
O8 Tb2 O9 71.0(2) . .
O18 Tb2 O9 131.5(3) . .
O11 Tb2 O9 140.2(2) 4_475 .
O10 Tb2 O9 64.5(2) . .
O19 Tb2 O12 130.4(3) . 4_475
O7 Tb2 O12 71.4(2) . 4_475
O17 Tb2 O12 71.2(3) . 4_475
O8 Tb2 O12 111.9(2) . 4_475
O18 Tb2 O12 73.8(3) . 4_475
O11 Tb2 O12 64.5(2) 4_475 4_475
O10 Tb2 O12 128.1(2) . 4_475
O9 Tb2 O12 139.6(2) . 4_475
C8 O1 Tb1 94.8(6) . .
C8 O2 Tb1 92.2(6) . .
C7 O3 Tb1 160.7(7) . 1_656
C14 O5 Tb1 116.8(7) . .
C15 O6 Tb1 120.1(7) . .
C15 O7 Tb2 118.9(6) . .
C14 O8 Tb2 118.1(7) . .
C16 O9 Tb2 120.6(7) . .
C17 O10 Tb2 120.6(6) . .
C18 O13 Tb1 115.2(6) . .
Tb1 O15 H15B 118(7) . .
Tb1 O15 H15A 94(7) . .
H15B O15 H15A 104.8(17) . .
Tb1 O16 H16A 117(6) . .
Tb1 O16 H16B 125(6) . .
H16A O16 H16B 102.2(16) . .
Tb2 O17 H17A 119.6 . .
Tb2 O17 H17B 107(10) . .
H17A O17 H17B 105.2 . .
Tb2 O18 H18A 119.9 . .
Tb2 O18 H18B 120.1 . .
H18A O18 H18B 120.0 . .
Tb2 O19 H19B 127(6) . .
Tb2 O19 H19A 128(6) . .
H19B O19 H19A 105.4(17) . .
C9 N1 C13 122.3(11) . .
C9 N1 H1 117(7) . .
C13 N1 H1 121(7) . .
N1 C9 C10 120.0(11) . .
N1 C9 H9 120.0 . .
C10 C9 H9 120.0 . .
C9 C10 C11 120.4(11) . .
C9 C10 H10 119.8 . .
C11 C10 H10 119.8 . .
C10 C11 C12 116.5(10) . .
C10 C11 C3 121.6(9) . .
C12 C11 C3 121.8(9) . .
C13 C12 C11 121.0(10) . .
C13 C12 H12 119.5 . .
C11 C12 H12 119.5 . .
N1 C13 C12 119.6(11) . .
N1 C13 H13 120.2 . .
C12 C13 H13 120.2 . .
C2 C3 C4 117.6(9) . .
C2 C3 C11 120.4(9) . .
C4 C3 C11 122.0(9) . .
C5 C4 C3 121.9(9) . .
C5 C4 H4 119.1 . .
C3 C4 H4 119.1 . .
C4 C5 C6 118.9(9) . .
C4 C5 C7 120.5(9) . .
C6 C5 C7 120.6(9) . .
C1 C6 C5 120.0(9) . .
C1 C6 H6 120.0 . .
C5 C6 H6 120.0 . .
C6 C1 C2 121.0(9) . .
C6 C1 C8 119.7(8) . .
C2 C1 C8 119.4(9) . .
C1 C2 C3 120.5(9) . .
C1 C2 H2 119.7 . .
C3 C2 H2 119.7 . .
O4 C7 O3 122.9(9) . .
O4 C7 C5 120.1(9) . .
O3 C7 C5 117.0(9) . .
O2 C8 O1 119.3(9) . .
O2 C8 C1 120.3(9) . .
O1 C8 C1 120.4(8) . .
O2 C8 Tb1 61.5(5) . .
O1 C8 Tb1 58.6(5) . .
C1 C8 Tb1 170.2(7) . .
O8 C14 O5 126.7(10) . .
O8 C14 C15 116.0(9) . .
O5 C14 C15 117.2(9) . .
O6 C15 O7 125.8(10) . .
O6 C15 C14 117.3(9) . .
O7 C15 C14 116.9(9) . .
O12 C16 O9 127.3(10) . .
O12 C16 C17 115.8(9) . .
O9 C16 C17 116.8(9) . .
O11 C17 O10 126.1(9) . .
O11 C17 C16 116.9(8) . .
O10 C17 C16 117.0(9) . .
O13 C18 O14 126.5(9) . .
O13 C18 C18 117.3(11) . 3_575
O14 C18 C18 116.2(11) . 3_575

loop_
_geom_bond_atom_site_label_1
_geom_bond_atom_site_label_2
_geom_bond_distance
_geom_bond_site_symmetry_2
O12 C16 1.245(12) .
O12 Tb2 2.521(8) 4_676
O11 C17 1.259(12) .
O11 Tb2 2.452(7) 4_676
O14 C18 1.258(12) .
O14 Tb1 2.377(7) 3_575
Tb1 O3 2.283(8) 1_454
Tb1 O14 2.377(7) 3_575
Tb1 O6 2.391(8) .
Tb1 O1 2.450(7) .
Tb1 O16 2.461(9) .
Tb1 O13 2.475(7) .
Tb1 O15 2.478(9) .
Tb1 O5 2.495(8) .
Tb1 O2 2.515(7) .
Tb1 C8 2.861(10) .
Tb2 O19 2.358(7) .
Tb2 O7 2.376(7) .
Tb2 O17 2.389(8) .
Tb2 O8 2.443(7) .
Tb2 O18 2.446(8) .
Tb2 O11 2.452(7) 4_475
Tb2 O10 2.516(7) .
Tb2 O9 2.520(8) .
Tb2 O12 2.521(8) 4_475
O1 C8 1.288(11) .
O2 C8 1.273(11) .
O3 C7 1.261(12) .
O3 Tb1 2.283(8) 1_656
O4 C7 1.257(12) .
O5 C14 1.266(12) .
O6 C15 1.259(12) .
O7 C15 1.263(12) .
O8 C14 1.261(12) .
O9 C16 1.264(12) .
O10 C17 1.261(11) .
O13 C18 1.245(12) .
O15 H15B 0.851(10) .
O15 H15A 0.851(10) .
O16 H16A 0.870(10) .
O16 H16B 0.869(10) .
O17 H17A 0.8500 .
O17 H17B 0.849(10) .
O18 H18A 0.8499 .
O18 H18B 0.8499 .
O19 H19B 0.850(10) .
O19 H19A 0.850(10) .
N1 C9 1.331(15) .
N1 C13 1.343(14) .
N1 H1 0.90(11) .
C9 C10 1.385(15) .
C9 H9 0.9300 .
C10 C11 1.399(14) .
C10 H10 0.9300 .
C11 C12 1.410(14) .
C11 C3 1.487(13) .
C12 C13 1.372(15) .
C12 H12 0.9300 .
C13 H13 0.9300 .
C3 C2 1.399(14) .
C3 C4 1.403(13) .
C4 C5 1.385(13) .
C4 H4 0.9300 .
C5 C6 1.399(13) .
C5 C7 1.506(13) .
C6 C1 1.367(13) .
C6 H6 0.9300 .
C1 C2 1.388(13) .
C1 C8 1.485(13) .
C2 H2 0.9300 .
C14 C15 1.523(14) .
C16 C17 1.541(14) .
C18 C18 1.548(19) 3_575

loop_
_geom_torsion_atom_site_label_1
_geom_torsion_atom_site_label_2
_geom_torsion_atom_site_label_3
_geom_torsion_atom_site_label_4
_geom_torsion
_geom_torsion_site_symmetry_1
_geom_torsion_site_symmetry_4
O3 Tb1 O1 C8 152.4(6) 1_454 .
O14 Tb1 O1 C8 -142.2(6) 3_575 .
O6 Tb1 O1 C8 21.5(7) . .
O16 Tb1 O1 C8 77.6(6) . .
O13 Tb1 O1 C8 -73.2(6) . .
O15 Tb1 O1 C8 146.2(6) . .
O5 Tb1 O1 C8 -68.8(7) . .
O2 Tb1 O1 C8 5.3(5) . .
O3 Tb1 O2 C8 -146.4(6) 1_454 .
O14 Tb1 O2 C8 34.3(7) 3_575 .
O6 Tb1 O2 C8 -171.2(6) . .
O1 Tb1 O2 C8 -5.3(5) . .
O16 Tb1 O2 C8 -96.6(6) . .
O13 Tb1 O2 C8 74.1(6) . .
O15 Tb1 O2 C8 -48.4(6) . .
O5 Tb1 O2 C8 131.1(6) . .
O3 Tb1 O5 C14 -79.0(8) 1_454 .
O14 Tb1 O5 C14 -165.2(8) 3_575 .
O6 Tb1 O5 C14 9.2(7) . .
O1 Tb1 O5 C14 123.9(7) . .
O16 Tb1 O5 C14 -6.2(9) . .
O13 Tb1 O5 C14 128.3(8) . .
O15 Tb1 O5 C14 -110.1(8) . .
O2 Tb1 O5 C14 70.7(8) . .
C8 Tb1 O5 C14 94.1(8) . .
O3 Tb1 O6 C15 60.7(8) 1_454 .
O14 Tb1 O6 C15 -1.0(11) 3_575 .
O1 Tb1 O6 C15 -144.7(7) . .
O16 Tb1 O6 C15 155.3(8) . .
O13 Tb1 O6 C15 -69.9(8) . .
O15 Tb1 O6 C15 118.4(8) . .
O5 Tb1 O6 C15 -13.2(7) . .
O2 Tb1 O6 C15 -131.2(8) . .
C8 Tb1 O6 C15 -135.1(8) . .
O19 Tb2 O7 C15 -9.7(9) . .
O17 Tb2 O7 C15 142.6(8) . .
O8 Tb2 O7 C15 -16.4(7) . .
O18 Tb2 O7 C15 -160.9(7) . .
O11 Tb2 O7 C15 -81.0(7) 4_475 .
O10 Tb2 O7 C15 94.2(7) . .
O9 Tb2 O7 C15 59.5(7) . .
O12 Tb2 O7 C15 -141.3(8) 4_475 .
O19 Tb2 O8 C14 -164.3(8) . .
O7 Tb2 O8 C14 11.3(7) . .
O17 Tb2 O8 C14 -15.8(9) . .
O18 Tb2 O8 C14 158.6(7) . .
O11 Tb2 O8 C14 118.3(8) 4_475 .
O10 Tb2 O8 C14 -112.3(7) . .
O9 Tb2 O8 C14 -68.7(7) . .
O12 Tb2 O8 C14 68.2(8) 4_475 .
O19 Tb2 O9 C16 -67.5(8) . .
O7 Tb2 O9 C16 149.4(8) . .
O17 Tb2 O9 C16 76.8(8) . .
O8 Tb2 O9 C16 -140.1(8) . .
O18 Tb2 O9 C16 0.7(9) . .
O11 Tb2 O9 C16 -129.9(7) 4_475 .
O10 Tb2 O9 C16 -1.5(7) . .
O12 Tb2 O9 C16 118.2(8) 4_475 .
O19 Tb2 O10 C17 97.1(7) . .
O7 Tb2 O10 C17 -40.8(8) . .
O17 Tb2 O10 C17 -87.7(7) . .
O8 Tb2 O10 C17 42.7(8) . .
O18 Tb2 O10 C17 178.2(8) . .
O11 Tb2 O10 C17 132.7(7) 4_475 .
O9 Tb2 O10 C17 -3.5(7) . .
O12 Tb2 O10 C17 -137.8(7) 4_475 .
O3 Tb1 O13 C18 79.9(8) 1_454 .
O14 Tb1 O13 C18 19.7(7) 3_575 .
O6 Tb1 O13 C18 171.5(7) . .
O1 Tb1 O13 C18 -67.9(7) . .
O16 Tb1 O13 C18 -112.2(7) . .
O15 Tb1 O13 C18 -16.9(8) . .
O5 Tb1 O13 C18 115.4(7) . .
O2 Tb1 O13 C18 -124.9(7) . .
C8 Tb1 O13 C18 -96.5(7) . .
C13 N1 C9 C10 -1.7(18) . .
N1 C9 C10 C11 -0.3(18) . .
C9 C10 C11 C12 1.5(16) . .
C9 C10 C11 C3 -177.6(10) . .
C10 C11 C12 C13 -0.7(16) . .
C3 C11 C12 C13 178.3(10) . .
C9 N1 C13 C12 2.5(18) . .
C11 C12 C13 N1 -1.2(17) . .
C10 C11 C3 C2 -1.3(15) . .
C12 C11 C3 C2 179.7(10) . .
C10 C11 C3 C4 -179.0(10) . .
C12 C11 C3 C4 2.0(15) . .
C2 C3 C4 C5 2.7(15) . .
C11 C3 C4 C5 -179.5(9) . .
C3 C4 C5 C6 0.3(15) . .
C3 C4 C5 C7 -179.2(9) . .
C4 C5 C6 C1 -3.0(15) . .
C7 C5 C6 C1 176.6(9) . .
C5 C6 C1 C2 2.5(15) . .
C5 C6 C1 C8 -177.1(9) . .
C6 C1 C2 C3 0.6(15) . .
C8 C1 C2 C3 -179.7(9) . .
C4 C3 C2 C1 -3.2(15) . .
C11 C3 C2 C1 179.0(9) . .
Tb1 O3 C7 O4 73(2) 1_656 .
Tb1 O3 C7 C5 -108(2) 1_656 .
C4 C5 C7 O4 -170.7(9) . .
C6 C5 C7 O4 9.8(15) . .
C4 C5 C7 O3 10.3(14) . .
C6 C5 C7 O3 -169.3(9) . .
Tb1 O2 C8 O1 9.3(9) . .
Tb1 O2 C8 C1 -168.9(8) . .
Tb1 O1 C8 O2 -9.6(10) . .
Tb1 O1 C8 C1 168.6(8) . .
C6 C1 C8 O2 -23.2(14) . .
C2 C1 C8 O2 157.1(9) . .
C6 C1 C8 O1 158.7(9) . .
C2 C1 C8 O1 -21.0(14) . .
C6 C1 C8 Tb1 -120(4) . .
C2 C1 C8 Tb1 60(4) . .
O3 Tb1 C8 O2 95.9(11) 1_454 .
O14 Tb1 C8 O2 -151.5(6) 3_575 .
O6 Tb1 C8 O2 8.5(6) . .
O1 Tb1 C8 O2 170.5(10) . .
O16 Tb1 C8 O2 74.6(6) . .
O13 Tb1 C8 O2 -94.3(6) . .
O15 Tb1 C8 O2 137.6(6) . .
O5 Tb1 C8 O2 -59.0(6) . .
O3 Tb1 C8 O1 -74.6(12) 1_454 .
O14 Tb1 C8 O1 38.0(6) 3_575 .
O6 Tb1 C8 O1 -162.0(6) . .
O16 Tb1 C8 O1 -95.9(6) . .
O13 Tb1 C8 O1 95.2(6) . .
O15 Tb1 C8 O1 -32.9(6) . .
O5 Tb1 C8 O1 130.6(6) . .
O2 Tb1 C8 O1 -170.5(10) . .
O3 Tb1 C8 C1 -161(3) 1_454 .
O14 Tb1 C8 C1 -49(4) 3_575 .
O6 Tb1 C8 C1 111(4) . .
O1 Tb1 C8 C1 -87(4) . .
O16 Tb1 C8 C1 177(4) . .
O13 Tb1 C8 C1 8(4) . .
O15 Tb1 C8 C1 -120(4) . .
O5 Tb1 C8 C1 44(4) . .
O2 Tb1 C8 C1 103(4) . .
Tb2 O8 C14 O5 171.0(8) . .
Tb2 O8 C14 C15 -6.2(12) . .
Tb1 O5 C14 O8 177.3(8) . .
Tb1 O5 C14 C15 -5.5(12) . .
Tb1 O6 C15 O7 -164.5(8) . .
Tb1 O6 C15 C14 15.6(12) . .
Tb2 O7 C15 O6 -160.2(8) . .
Tb2 O7 C15 C14 19.8(12) . .
O8 C14 C15 O6 171.2(9) . .
O5 C14 C15 O6 -6.2(15) . .
O8 C14 C15 O7 -8.8(14) . .
O5 C14 C15 O7 173.8(9) . .
Tb2 O12 C16 O9 179.4(8) 4_676 .
Tb2 O12 C16 C17 -4.3(12) 4_676 .
Tb2 O9 C16 O12 -178.4(8) . .
Tb2 O9 C16 C17 5.4(12) . .
Tb2 O11 C17 O10 -167.4(8) 4_676 .
Tb2 O11 C17 C16 13.2(11) 4_676 .
Tb2 O10 C17 O11 -172.1(7) . .
Tb2 O10 C17 C16 7.3(11) . .
O12 C16 C17 O11 -5.7(14) . .
O9 C16 C17 O11 171.0(9) . .
O12 C16 C17 O10 174.9(9) . .
O9 C16 C17 O10 -8.5(14) . .
Tb1 O13 C18 O14 161.7(8) . .
Tb1 O13 C18 C18 -17.8(14) . 3_575
Tb1 O14 C18 O13 160.7(8) 3_575 .
Tb1 O14 C18 C18 -19.9(14) 3_575 3_575
